data_4305816
loop_
_publ_author_name
'Nigel G. R. Hearns'
'Elisabeth M. Fatila'
'Rodolphe Cl\'erac'
'Michael Jennings'
'Kathryn E. Preuss'

_publ_contact_author_address
; 
Department of Chemistry, University of Guelph, 
50 Stone Road East, Guelph, Ontario N1G 2W1, Canada
;
_publ_contact_author_email kpreuss@uoguelph.ca
_publ_contact_author_name 'Professor Kathryn E. Preuss'
_publ_section_title
;
Ni(II) and hs-Fe(II) Complexes of a Paramagnetic Thiazyl Ligand, and
Decomposition Products of the Iron Complex, Including an Fe(III) Tetramer
;
_journal_name_full 'Inorganic Chemistry'
_journal_page_first 10330
_journal_page_last 10341
_journal_paper_doi 10.1021/ic800749b
_journal_volume 47
_journal_year 2008
_chemical_formula_moiety 'C21 H7 F18 Fe N3 O4'
_chemical_formula_sum 'C21 H7 F18 Fe N3 O4'
_chemical_formula_weight 763.15
_chemical_name_systematic
;
 ?
;
_space_group_IT_number 14
_symmetry_cell_setting monoclinic
_symmetry_space_group_name_Hall '-P 2ybc'
_symmetry_space_group_name_H-M 'P 1 21/c 1'
_atom_sites_solution_hydrogens geom
_atom_sites_solution_primary direct
_atom_sites_solution_secondary difmap
_audit_creation_method SHELXL-97
_cell_angle_alpha 90.00
_cell_angle_beta 109.116(6)
_cell_angle_gamma 90.00
_cell_formula_units_Z 4
_cell_length_a 9.6917(13)
_cell_length_b 16.201(2)
_cell_length_c 17.6106(18)
_cell_measurement_reflns_used 3733
_cell_measurement_temperature 298(2)
_cell_measurement_theta_max 25.03
_cell_measurement_theta_min 2.29
_cell_volume 2612.7(6)
_computing_cell_refinement APEXII
_computing_data_collection APEXII
_computing_data_reduction APEXII
_computing_molecular_graphics 'Bruker SHELXTL'
_computing_publication_material 'Bruker SHELXTL'
_computing_structure_refinement 'Bruker SHELXTL'
_computing_structure_solution 'Bruker SHELXTL'
_diffrn_ambient_temperature 298(2)
_diffrn_measured_fraction_theta_full 0.992
_diffrn_measured_fraction_theta_max 0.992
_diffrn_measurement_device_type 'CCD area detector'
_diffrn_measurement_method 'phi and omega scans'
_diffrn_radiation_monochromator graphite
_diffrn_radiation_source 'fine-focus sealed tube'
_diffrn_radiation_type MoK\a
_diffrn_radiation_wavelength 0.71073
_diffrn_reflns_av_R_equivalents 0.0983
_diffrn_reflns_av_sigmaI/netI 0.1222
_diffrn_reflns_limit_h_max 12
_diffrn_reflns_limit_h_min -12
_diffrn_reflns_limit_k_max 21
_diffrn_reflns_limit_k_min -20
_diffrn_reflns_limit_l_max 21
_diffrn_reflns_limit_l_min -22
_diffrn_reflns_number 22732
_diffrn_reflns_theta_full 27.49
_diffrn_reflns_theta_max 27.49
_diffrn_reflns_theta_min 1.75
_exptl_absorpt_coefficient_mu 0.743
_exptl_absorpt_correction_T_max 0.8657
_exptl_absorpt_correction_T_min 0.7554
_exptl_absorpt_correction_type multi-scan
_exptl_absorpt_process_details 'Sortav Blessing (1995)'
_exptl_crystal_colour red
_exptl_crystal_density_diffrn 1.940
_exptl_crystal_density_method 'not measured'
_exptl_crystal_description needle
_exptl_crystal_F_000 1496
_exptl_crystal_size_max 0.40
_exptl_crystal_size_mid 0.30
_exptl_crystal_size_min 0.20
_refine_diff_density_max 0.635
_refine_diff_density_min -0.589
_refine_diff_density_rms 0.111
_refine_ls_extinction_method none
_refine_ls_goodness_of_fit_ref 1.048
_refine_ls_hydrogen_treatment constr
_refine_ls_matrix_type full
_refine_ls_number_parameters 424
_refine_ls_number_reflns 5953
_refine_ls_number_restraints 0
_refine_ls_restrained_S_all 1.048
_refine_ls_R_factor_all 0.1438
_refine_ls_R_factor_gt 0.0740
_refine_ls_shift/su_max 0.000
_refine_ls_shift/su_mean 0.000
_refine_ls_structure_factor_coef Fsqd
_refine_ls_weighting_details 'calc w=1/[\s^2^(Fo^2^)+(0.0597P)^2^+5.9906P] where P=(Fo^2^+2Fc^2^)/3'
_refine_ls_weighting_scheme calc
_refine_ls_wR_factor_gt 0.1482
_refine_ls_wR_factor_ref 0.1714
_reflns_number_gt 3533
_reflns_number_total 5953
_reflns_threshold_expression I>2\s(I)
_cod_data_source_file ic800749b_si_001_4.cif
_cod_data_source_block 3
_cod_original_sg_symbol_H-M 'P 21/c'
_cod_database_code 4305816

loop_
_symmetry_equiv_pos_as_xyz
'x, y, z'
'-x, y+1/2, -z+1/2'
'-x, -y, -z'
'x, -y-1/2, z-1/2'

loop_
_atom_site_label
_atom_site_type_symbol
_atom_site_fract_x
_atom_site_fract_y
_atom_site_fract_z
_atom_site_U_iso_or_equiv
_atom_site_adp_type
_atom_site_occupancy
_atom_site_symmetry_multiplicity
_atom_site_calc_flag
_atom_site_refinement_flags
_atom_site_disorder_assembly
_atom_site_disorder_group
Fe1 Fe 0.15177(7) 0.12680(5) 0.35068(4) 0.01634(19) Uani 1 1 d . . .
F1 F -0.3221(4) 0.0377(2) 0.1107(2) 0.0535(11) Uani 1 1 d . . .
F2 F -0.2283(4) -0.0427(2) 0.2087(2) 0.0526(11) Uani 1 1 d . . .
F3 F -0.3658(3) 0.0541(2) 0.2202(2) 0.0531(11) Uani 1 1 d . . .
F4 F -0.1409(3) 0.3036(2) 0.0889(2) 0.0402(9) Uani 1 1 d . . .
F5 F -0.0568(4) 0.3632(2) 0.2035(2) 0.0537(10) Uani 1 1 d . . .
F6 F 0.0889(3) 0.3215(3) 0.1424(2) 0.0602(12) Uani 1 1 d . . .
F7 F -0.1202(4) 0.3514(3) 0.3758(3) 0.0759(15) Uani 1 1 d . . .
F8 F -0.0456(6) 0.3229(3) 0.4986(3) 0.0913(18) Uani 1 1 d . . .
F9 F 0.0485(4) 0.4225(2) 0.4565(3) 0.0726(14) Uani 1 1 d . . .
F10 F 0.5815(3) 0.2653(2) 0.3968(3) 0.0562(11) Uani 1 1 d . . .
F11 F 0.5083(4) 0.3813(2) 0.4259(3) 0.0532(11) Uani 1 1 d . . .
F12 F 0.5855(4) 0.2872(3) 0.5161(2) 0.0571(11) Uani 1 1 d . . .
F13 F 0.4440(4) -0.2596(2) 0.3007(3) 0.0585(12) Uani 1 1 d . . .
F14 F 0.6054(3) -0.1926(2) 0.2663(2) 0.0446(9) Uani 1 1 d . . .
F15 F 0.6325(4) -0.2101(2) 0.3918(2) 0.0480(10) Uani 1 1 d . . .
F16 F 0.3246(4) 0.1349(2) 0.2051(2) 0.0413(9) Uani 1 1 d . . .
F17 F 0.3095(4) 0.0339(2) 0.1229(2) 0.0438(9) Uani 1 1 d . . .
F18 F 0.1247(3) 0.0651(2) 0.1594(2) 0.0382(9) Uani 1 1 d . . .
O1 O -0.0367(3) 0.0683(2) 0.28669(19) 0.0184(8) Uani 1 1 d . . .
O2 O 0.1028(3) 0.2120(2) 0.2586(2) 0.0199(8) Uani 1 1 d . . .
O3 O 0.0584(3) 0.2148(2) 0.4065(2) 0.0233(8) Uani 1 1 d . . .
O4 O 0.3460(3) 0.1895(2) 0.4025(2) 0.0222(8) Uani 1 1 d . . .
N11 N 0.2042(4) 0.0449(3) 0.4523(2) 0.0178(9) Uani 1 1 d . . .
N21 N 0.2898(4) 0.0210(3) 0.3214(2) 0.0178(9) Uani 1 1 d . . .
N23 N 0.4182(4) -0.0997(3) 0.3833(3) 0.0227(10) Uani 1 1 d . . .
C1 C -0.2613(5) 0.0343(3) 0.1893(3) 0.0242(12) Uani 1 1 d . . .
C2 C -0.1311(5) 0.0920(3) 0.2211(3) 0.0177(11) Uani 1 1 d . . .
C3 C -0.1308(5) 0.1638(3) 0.1794(3) 0.0221(12) Uani 1 1 d . . .
H3 H -0.2108 0.1755 0.1342 0.027 Uiso 1 1 calc R . .
C4 C -0.0156(5) 0.2197(3) 0.2022(3) 0.0218(12) Uani 1 1 d . . .
C5 C -0.0295(5) 0.3027(4) 0.1584(4) 0.0314(14) Uani 1 1 d . . .
C6 C -0.0029(7) 0.3466(4) 0.4394(4) 0.0357(15) Uani 1 1 d . . .
C7 C 0.1070(6) 0.2863(4) 0.4248(3) 0.0248(12) Uani 1 1 d . . .
C8 C 0.2472(5) 0.3154(4) 0.4323(3) 0.0279(13) Uani 1 1 d . . .
H8 H 0.2692 0.3707 0.4450 0.034 Uiso 1 1 calc R . .
C9 C 0.3535(5) 0.2645(3) 0.4214(3) 0.0212(12) Uani 1 1 d . . .
C10 C 0.5068(6) 0.3017(4) 0.4394(4) 0.0325(14) Uani 1 1 d . . .
C12 C 0.2962(5) -0.0190(3) 0.4559(3) 0.0163(11) Uani 1 1 d . . .
C13 C 0.3457(5) -0.0699(3) 0.5220(3) 0.0224(12) Uani 1 1 d . . .
H13 H 0.4119 -0.1119 0.5234 0.027 Uiso 1 1 calc R . .
C14 C 0.2962(5) -0.0580(3) 0.5859(3) 0.0255(12) Uani 1 1 d . . .
H14 H 0.3251 -0.0928 0.6302 0.031 Uiso 1 1 calc R . .
C15 C 0.2006(5) 0.0083(3) 0.5826(3) 0.0273(13) Uani 1 1 d . . .
H15 H 0.1663 0.0186 0.6252 0.033 Uiso 1 1 calc R . .
C16 C 0.1594(5) 0.0567(3) 0.5166(3) 0.0217(12) Uani 1 1 d . . .
H16 H 0.0968 0.1006 0.5152 0.026 Uiso 1 1 calc R . .
C22 C 0.3374(5) -0.0321(3) 0.3830(3) 0.0177(11) Uani 1 1 d . . .
C24 C 0.4499(5) -0.1142(3) 0.3153(4) 0.0273(13) Uani 1 1 d . . .
C25 C 0.4068(5) -0.0683(3) 0.2524(3) 0.0243(13) Uani 1 1 d . . .
H25 H 0.4287 -0.0826 0.2065 0.029 Uiso 1 1 calc R . .
C26 C 0.3263(5) 0.0036(3) 0.2536(3) 0.0163(11) Uani 1 1 d . . .
C27 C 0.5341(6) -0.1951(4) 0.3199(4) 0.0355(15) Uani 1 1 d . . .
C28 C 0.2709(6) 0.0584(4) 0.1860(4) 0.0368(15) Uani 1 1 d . . .

loop_
_atom_site_aniso_label
_atom_site_aniso_U_11
_atom_site_aniso_U_22
_atom_site_aniso_U_33
_atom_site_aniso_U_23
_atom_site_aniso_U_13
_atom_site_aniso_U_12
Fe1 0.0127(3) 0.0167(4) 0.0167(4) 0.0013(3) 0.0009(3) -0.0002(3)
F1 0.059(2) 0.062(3) 0.0222(19) 0.0074(18) -0.0110(17) -0.038(2)
F2 0.0430(19) 0.025(2) 0.065(3) 0.0012(19) -0.0154(19) -0.0106(17)
F3 0.0272(16) 0.070(3) 0.068(3) -0.022(2) 0.0225(18) -0.0209(18)
F4 0.0364(17) 0.037(2) 0.034(2) 0.0191(17) -0.0060(16) 0.0031(16)
F5 0.071(2) 0.023(2) 0.055(2) 0.0014(19) 0.004(2) 0.0055(19)
F6 0.0308(17) 0.067(3) 0.081(3) 0.052(3) 0.0160(19) 0.0023(18)
F7 0.047(2) 0.087(4) 0.077(3) -0.024(3) -0.004(2) 0.042(2)
F8 0.144(5) 0.072(3) 0.100(4) 0.024(3) 0.097(4) 0.050(3)
F9 0.066(3) 0.032(2) 0.124(4) -0.020(3) 0.036(3) 0.009(2)
F10 0.0327(18) 0.055(3) 0.086(3) -0.016(2) 0.027(2) -0.0177(18)
F11 0.0361(18) 0.028(2) 0.086(3) 0.016(2) 0.0071(19) -0.0040(16)
F12 0.0363(18) 0.066(3) 0.046(2) 0.017(2) -0.0180(17) -0.0179(19)
F13 0.042(2) 0.029(2) 0.108(4) -0.009(2) 0.030(2) -0.0058(17)
F14 0.0425(18) 0.051(2) 0.048(2) 0.0063(19) 0.0249(18) 0.0166(17)
F15 0.049(2) 0.050(3) 0.042(2) 0.0106(19) 0.0115(18) 0.0209(18)
F16 0.0476(19) 0.031(2) 0.048(2) 0.0087(18) 0.0188(18) -0.0036(17)
F17 0.051(2) 0.055(3) 0.0325(19) 0.0049(18) 0.0236(17) 0.0146(18)
F18 0.0314(16) 0.043(2) 0.039(2) 0.0054(18) 0.0100(16) 0.0099(16)
O1 0.0163(15) 0.017(2) 0.0205(19) 0.0021(16) 0.0040(15) -0.0010(14)
O2 0.0150(15) 0.020(2) 0.0213(19) 0.0063(16) 0.0012(15) 0.0015(14)
O3 0.0221(17) 0.022(2) 0.024(2) 0.0034(17) 0.0046(16) 0.0043(16)
O4 0.0147(15) 0.019(2) 0.026(2) 0.0044(17) -0.0032(15) -0.0008(15)
N11 0.0132(17) 0.017(2) 0.022(2) -0.0006(19) 0.0045(17) -0.0015(17)
N21 0.0150(17) 0.017(2) 0.019(2) -0.0012(19) 0.0023(17) -0.0023(17)
N23 0.0156(18) 0.020(2) 0.031(3) -0.004(2) 0.0044(19) 0.0000(18)
C1 0.020(2) 0.023(3) 0.024(3) 0.002(3) 0.000(2) -0.003(2)
C2 0.014(2) 0.020(3) 0.020(3) -0.002(2) 0.006(2) 0.002(2)
C3 0.015(2) 0.023(3) 0.023(3) 0.006(2) -0.002(2) 0.001(2)
C4 0.021(2) 0.024(3) 0.020(3) 0.004(2) 0.008(2) 0.004(2)
C5 0.021(2) 0.032(4) 0.034(3) 0.012(3) 0.000(3) 0.003(2)
C6 0.045(3) 0.026(4) 0.035(4) -0.001(3) 0.012(3) 0.011(3)
C7 0.033(3) 0.023(3) 0.017(3) 0.003(2) 0.006(2) 0.008(3)
C8 0.029(3) 0.020(3) 0.028(3) -0.002(3) 0.000(2) 0.001(2)
C9 0.022(2) 0.020(3) 0.012(3) 0.008(2) -0.006(2) -0.003(2)
C10 0.025(3) 0.024(4) 0.037(4) 0.000(3) -0.006(3) -0.001(2)
C12 0.017(2) 0.008(3) 0.022(3) -0.002(2) 0.003(2) -0.0038(19)
C13 0.023(2) 0.012(3) 0.027(3) -0.001(2) 0.001(2) -0.002(2)
C14 0.031(3) 0.023(3) 0.017(3) 0.006(2) 0.000(2) -0.002(2)
C15 0.027(3) 0.028(3) 0.024(3) -0.001(3) 0.006(2) -0.004(2)
C16 0.019(2) 0.022(3) 0.025(3) -0.008(2) 0.009(2) -0.003(2)
C22 0.0118(19) 0.016(3) 0.020(3) 0.000(2) -0.001(2) -0.003(2)
C24 0.015(2) 0.023(3) 0.044(4) -0.018(3) 0.010(2) -0.004(2)
C25 0.026(2) 0.022(3) 0.035(3) -0.014(3) 0.023(3) -0.009(2)
C26 0.014(2) 0.019(3) 0.013(2) -0.006(2) 0.001(2) -0.003(2)
C27 0.031(3) 0.037(4) 0.042(4) -0.001(3) 0.016(3) -0.002(3)
C28 0.034(3) 0.033(4) 0.048(4) -0.004(3) 0.021(3) -0.002(3)

loop_
_atom_type_symbol
_atom_type_description
_atom_type_scat_dispersion_real
_atom_type_scat_dispersion_imag
_atom_type_scat_source
C C 0.0033 0.0016 'International Tables Vol C Tables 4.2.6.8 and 6.1.1.4'
H H 0.0000 0.0000 'International Tables Vol C Tables 4.2.6.8 and 6.1.1.4'
F F 0.0171 0.0103 'International Tables Vol C Tables 4.2.6.8 and 6.1.1.4'
Fe Fe 0.3463 0.8444 'International Tables Vol C Tables 4.2.6.8 and 6.1.1.4'
N N 0.0061 0.0033 'International Tables Vol C Tables 4.2.6.8 and 6.1.1.4'
O O 0.0106 0.0060 'International Tables Vol C Tables 4.2.6.8 and 6.1.1.4'

loop_
_geom_angle_atom_site_label_1
_geom_angle_atom_site_label_2
_geom_angle_atom_site_label_3
_geom_angle
_geom_angle_site_symmetry_1
_geom_angle_site_symmetry_3
_geom_angle_publ_flag
O1 Fe1 O2 86.70(13) . . ?
O1 Fe1 O4 173.10(14) . . ?
O2 Fe1 O4 87.70(13) . . ?
O1 Fe1 O3 97.42(13) . . ?
O2 Fe1 O3 83.70(14) . . ?
O4 Fe1 O3 85.97(14) . . ?
O1 Fe1 N11 95.61(14) . . ?
O2 Fe1 N11 176.12(15) . . ?
O4 Fe1 N11 90.21(14) . . ?
O3 Fe1 N11 92.89(14) . . ?
O1 Fe1 N21 90.62(13) . . ?
O2 Fe1 N21 108.58(14) . . ?
O4 Fe1 N21 87.34(13) . . ?
O3 Fe1 N21 165.76(14) . . ?
N11 Fe1 N21 74.57(15) . . ?
C2 O1 Fe1 127.4(3) . . ?
C4 O2 Fe1 127.2(3) . . ?
C7 O3 Fe1 124.4(3) . . ?
C9 O4 Fe1 123.9(3) . . ?
C16 N11 C12 117.1(4) . . ?
C16 N11 Fe1 123.7(3) . . ?
C12 N11 Fe1 118.9(3) . . ?
C22 N21 C26 116.8(4) . . ?
C22 N21 Fe1 111.3(3) . . ?
C26 N21 Fe1 132.0(3) . . ?
C22 N23 C24 116.0(5) . . ?
F2 C1 F1 107.5(5) . . ?
F2 C1 F3 106.1(4) . . ?
F1 C1 F3 106.3(4) . . ?
F2 C1 C2 112.8(4) . . ?
F1 C1 C2 113.1(4) . . ?
F3 C1 C2 110.6(4) . . ?
O1 C2 C3 127.7(4) . . ?
O1 C2 C1 114.3(4) . . ?
C3 C2 C1 118.0(4) . . ?
C2 C3 C4 122.5(5) . . ?
C2 C3 H3 118.7 . . ?
C4 C3 H3 118.7 . . ?
O2 C4 C3 127.2(5) . . ?
O2 C4 C5 113.1(4) . . ?
C3 C4 C5 119.7(4) . . ?
F6 C5 F5 108.4(5) . . ?
F6 C5 F4 107.6(5) . . ?
F5 C5 F4 106.1(4) . . ?
F6 C5 C4 112.0(4) . . ?
F5 C5 C4 110.2(5) . . ?
F4 C5 C4 112.3(5) . . ?
F8 C6 F7 106.8(6) . . ?
F8 C6 F9 106.7(6) . . ?
F7 C6 F9 107.2(5) . . ?
F8 C6 C7 111.6(5) . . ?
F7 C6 C7 110.5(5) . . ?
F9 C6 C7 113.7(5) . . ?
O3 C7 C8 127.3(5) . . ?
O3 C7 C6 114.2(5) . . ?
C8 C7 C6 118.4(5) . . ?
C9 C8 C7 121.9(5) . . ?
C9 C8 H8 119.0 . . ?
C7 C8 H8 119.0 . . ?
O4 C9 C8 129.3(5) . . ?
O4 C9 C10 113.7(4) . . ?
C8 C9 C10 116.8(5) . . ?
F11 C10 F12 108.7(5) . . ?
F11 C10 F10 106.9(5) . . ?
F12 C10 F10 104.8(5) . . ?
F11 C10 C9 114.5(5) . . ?
F12 C10 C9 109.4(5) . . ?
F10 C10 C9 112.0(5) . . ?
N11 C12 C13 122.6(4) . . ?
N11 C12 C22 115.4(4) . . ?
C13 C12 C22 122.0(4) . . ?
C14 C13 C12 119.3(5) . . ?
C14 C13 H13 120.4 . . ?
C12 C13 H13 120.4 . . ?
C13 C14 C15 118.4(5) . . ?
C13 C14 H14 120.8 . . ?
C15 C14 H14 120.8 . . ?
C16 C15 C14 118.9(5) . . ?
C16 C15 H15 120.5 . . ?
C14 C15 H15 120.5 . . ?
C15 C16 N11 123.6(5) . . ?
C15 C16 H16 118.2 . . ?
N11 C16 H16 118.2 . . ?
N21 C22 N23 124.8(5) . . ?
N21 C22 C12 119.4(4) . . ?
N23 C22 C12 115.8(4) . . ?
C25 C24 N23 124.0(5) . . ?
C25 C24 C27 123.9(5) . . ?
N23 C24 C27 111.9(5) . . ?
C24 C25 C26 119.5(5) . . ?
C24 C25 H25 120.3 . . ?
C26 C25 H25 120.3 . . ?
N21 C26 C25 118.8(5) . . ?
N21 C26 C28 117.2(4) . . ?
C25 C26 C28 123.8(5) . . ?
F13 C27 F15 107.7(5) . . ?
F13 C27 F14 107.0(5) . . ?
F15 C27 F14 107.5(4) . . ?
F13 C27 C24 111.3(4) . . ?
F15 C27 C24 114.1(5) . . ?
F14 C27 C24 109.0(5) . . ?
F16 C28 F18 107.0(5) . . ?
F16 C28 F17 106.8(5) . . ?
F18 C28 F17 106.4(5) . . ?
F16 C28 C26 110.6(5) . . ?
F18 C28 C26 113.8(5) . . ?
F17 C28 C26 111.8(5) . . ?

loop_
_geom_bond_atom_site_label_1
_geom_bond_atom_site_label_2
_geom_bond_distance
_geom_bond_site_symmetry_2
_geom_bond_publ_flag
Fe1 O1 2.038(3) . ?
Fe1 O2 2.063(3) . ?
Fe1 O4 2.070(3) . ?
Fe1 O3 2.097(4) . ?
Fe1 N11 2.150(4) . ?
Fe1 N21 2.334(4) . ?
F1 C1 1.316(6) . ?
F2 C1 1.305(6) . ?
F3 C1 1.336(6) . ?
F4 C5 1.341(6) . ?
F5 C5 1.340(7) . ?
F6 C5 1.304(6) . ?
F7 C6 1.311(7) . ?
F8 C6 1.299(7) . ?
F9 C6 1.323(7) . ?
F10 C10 1.338(7) . ?
F11 C10 1.312(7) . ?
F12 C10 1.337(7) . ?
F13 C27 1.332(7) . ?
F14 C27 1.340(6) . ?
F15 C27 1.334(7) . ?
F16 C28 1.342(7) . ?
F17 C28 1.344(7) . ?
F18 C28 1.343(6) . ?
O1 C2 1.276(6) . ?
O2 C4 1.254(6) . ?
O3 C7 1.253(6) . ?
O4 C9 1.255(6) . ?
N11 C16 1.353(6) . ?
N11 C12 1.354(6) . ?
N21 C22 1.341(6) . ?
N21 C26 1.381(6) . ?
N23 C22 1.346(6) . ?
N23 C24 1.350(7) . ?
C1 C2 1.522(7) . ?
C2 C3 1.377(7) . ?
C3 C4 1.390(7) . ?
C3 H3 0.9300 . ?
C4 C5 1.534(8) . ?
C6 C7 1.528(8) . ?
C7 C8 1.403(7) . ?
C8 C9 1.382(7) . ?
C8 H8 0.9300 . ?
C9 C10 1.537(7) . ?
C12 C13 1.379(7) . ?
C12 C22 1.480(7) . ?
C13 C14 1.373(7) . ?
C13 H13 0.9300 . ?
C14 C15 1.407(7) . ?
C14 H14 0.9300 . ?
C15 C16 1.350(7) . ?
C15 H15 0.9300 . ?
C16 H16 0.9300 . ?
C24 C25 1.284(8) . ?
C24 C27 1.533(8) . ?
C25 C26 1.406(7) . ?
C25 H25 0.9300 . ?
C26 C28 1.441(8) . ?
